data_7035804
loop_
_publ_author_name
'Han, Min-Le'
'Bai, Liang'
'Tang, Ping'
'Wu, Xue-Qian'
'Wu, Ya-Pan'
'Zhao, Jun'
'Li, Dong-Sheng'
'Wang, Yao-Yu'

_publ_section_title
;
 Biphenyl-2,4,6,3',5'-pentacarboxylic acid as a tecton for six new Co(ii)
 coordination polymers: pH and N-donor ligand-dependent assemblies,
 structure diversities and magnetic properties.
;
_journal_issue 33
_journal_name_full 'Dalton transactions (Cambridge, England : 2003)'
_journal_page_first 14673
_journal_page_last 14685
_journal_paper_doi 10.1039/c5dt02147b
_journal_volume 44
_journal_year 2015
_chemical_formula_sum 'C35 H29 Co2 N6 O14'
_chemical_formula_weight 875.50
_space_group_crystal_system triclinic
_space_group_IT_number 2
_space_group_name_Hall '-P 1'
_space_group_name_H-M_alt 'P -1'
_symmetry_space_group_name_Hall '-P 1'
_symmetry_space_group_name_H-M 'P -1'
_atom_sites_solution_hydrogens constr
_audit_creation_method SHELXL-2014/7
_audit_update_record
;
2015-07-07 deposited with the CCDC.
2015-07-13 downloaded from the CCDC.
;
_cell_angle_alpha 112.206(6)
_cell_angle_beta 90.401(5)
_cell_angle_gamma 94.839(2)
_cell_formula_units_Z 2
_cell_length_a 10.553(4)
_cell_length_b 12.789(6)
_cell_length_c 14.443(6)
_cell_measurement_reflns_used 4862
_cell_measurement_temperature 296(2)
_cell_measurement_theta_max 27.5
_cell_measurement_theta_min 1.7
_cell_volume 1796.7(13)
_computing_cell_refinement 'Bruker XSCANS'
_computing_data_collection 'Bruker XSCANS'
_computing_data_reduction 'Bruker SHELXTL'
_computing_molecular_graphics 'Bruker SHELXTL'
_computing_publication_material 'Bruker SHELXTL'
_computing_structure_refinement 'SHELXL-2014/7 (Sheldrick, 2014)'
_computing_structure_solution 'Bruker SHELXTL'
_diffrn_ambient_temperature 296(2)
_diffrn_detector_area_resol_mean none
_diffrn_measured_fraction_theta_full 0.996
_diffrn_measured_fraction_theta_max 0.997
_diffrn_measurement_device_type 'Bruker P4'
_diffrn_measurement_method '\w scans'
_diffrn_radiation_type MoK\a
_diffrn_radiation_wavelength 0.71073
_diffrn_reflns_av_R_equivalents 0.0400
_diffrn_reflns_av_unetI/netI 0.0440
_diffrn_reflns_Laue_measured_fraction_full 0.996
_diffrn_reflns_Laue_measured_fraction_max 0.997
_diffrn_reflns_limit_h_max 12
_diffrn_reflns_limit_h_min -12
_diffrn_reflns_limit_k_max 15
_diffrn_reflns_limit_k_min -15
_diffrn_reflns_limit_l_max 17
_diffrn_reflns_limit_l_min -17
_diffrn_reflns_number 16406
_diffrn_reflns_point_group_measured_fraction_full 0.996
_diffrn_reflns_point_group_measured_fraction_max 0.997
_diffrn_reflns_theta_full 25.242
_diffrn_reflns_theta_max 25.495
_diffrn_reflns_theta_min 1.819
_diffrn_standards_decay_% none
_diffrn_standards_interval_count none
_diffrn_standards_interval_time none
_diffrn_standards_number none
_exptl_absorpt_coefficient_mu 1.003
_exptl_absorpt_correction_T_max 1.000
_exptl_absorpt_correction_T_min 0.830
_exptl_absorpt_correction_type multi-scan
_exptl_absorpt_process_details sadabs
_exptl_crystal_colour red
_exptl_crystal_density_diffrn 1.618
_exptl_crystal_density_meas ?
_exptl_crystal_description block
_exptl_crystal_F_000 894
_exptl_crystal_size_max 0.250
_exptl_crystal_size_mid 0.230
_exptl_crystal_size_min 0.220
_refine_diff_density_max 2.700
_refine_diff_density_min -0.499
_refine_diff_density_rms 0.095
_refine_ls_extinction_method none
_refine_ls_goodness_of_fit_ref 1.037
_refine_ls_hydrogen_treatment mixed
_refine_ls_matrix_type full
_refine_ls_number_parameters 532
_refine_ls_number_reflns 6665
_refine_ls_number_restraints 13
_refine_ls_restrained_S_all 1.038
_refine_ls_R_factor_all 0.0579
_refine_ls_R_factor_gt 0.0516
_refine_ls_shift/su_max 0.002
_refine_ls_shift/su_mean 0.000
_refine_ls_structure_factor_coef Fsqd
_refine_ls_weighting_details 'w=1/[\s^2^(Fo^2^)+(0.0753P)^2^+3.6111P] where P=(Fo^2^+2Fc^2^)/3'
_refine_ls_weighting_scheme calc
_refine_ls_wR_factor_gt 0.1416
_refine_ls_wR_factor_ref 0.1465
_reflns_Friedel_coverage 0.000
_reflns_number_gt 5826
_reflns_number_total 6665
_reflns_threshold_expression 'I > 2\s(I)'
_cod_data_source_file c5dt02147b2.cif
_cod_data_source_block Z
_cod_depositor_comments
;
The following automatic conversions were performed:

'_exptl_crystal_density_meas' value 'none' was changed to '?' - the
value is perceived as not measured.

Automatic conversion script
Id: cif_fix_values 3271 2015-04-21 07:52:19Z andrius 

 Adding full bibliography for 7035800--7035805.cif.
;
_cod_database_code 7035804
_shelx_shelxl_version_number 2014/7
_shelx_space_group_comment
;
The symmetry employed for this shelxl refinement is uniquely defined
by the following loop, which should always be used as a source of
symmetry information in preference to the above space-group names.
They are only intended as comments.
;
_shelx_estimated_absorpt_t_min 0.788
_shelx_estimated_absorpt_t_max 0.809

loop_
_space_group_symop_operation_xyz
'x, y, z'
'-x, -y, -z'

loop_
_atom_site_label
_atom_site_type_symbol
_atom_site_fract_x
_atom_site_fract_y
_atom_site_fract_z
_atom_site_U_iso_or_equiv
_atom_site_adp_type
_atom_site_occupancy
_atom_site_site_symmetry_order
_atom_site_calc_flag
_atom_site_refinement_flags_posn
_atom_site_refinement_flags_adp
Co1 Co 0.26373(4) 0.42354(3) 0.22962(3) 0.01641(14) Uani 1 1 d . .
Co2 Co -0.18213(4) 0.27114(4) 0.67833(3) 0.02046(15) Uani 1 1 d . .
O1 O 0.2989(3) 0.3987(2) 0.35820(18) 0.0285(6) Uani 1 1 d . .
O2 O 0.3607(3) 0.5676(2) 0.47621(18) 0.0300(6) Uani 1 1 d . .
O3 O 0.2327(5) 0.0594(3) 0.4393(3) 0.0775(15) Uani 1 1 d . .
O4 O 0.2686(4) 0.0779(3) 0.5944(3) 0.0652(11) Uani 1 1 d . .
O5 O 0.5441(2) 0.5944(2) 0.8129(2) 0.0251(5) Uani 1 1 d . .
O6 O 0.4940(3) 0.4191(2) 0.8079(2) 0.0345(7) Uani 1 1 d . .
O7 O 0.2451(3) 0.7012(2) 1.17203(18) 0.0262(6) Uani 1 1 d . .
O8 O 0.1248(4) 0.8102(3) 1.1262(2) 0.0502(9) Uani 1 1 d . .
O9 O -0.0334(2) 0.3896(2) 0.75333(19) 0.0261(6) Uani 1 1 d . .
O10 O -0.0691(2) 0.5577(2) 0.74731(19) 0.0244(5) Uani 1 1 d . .
O11 O 0.2346(3) 0.4647(2) 0.10309(19) 0.0282(6) Uani 1 1 d D .
H11A H 0.2711 0.4221 0.0557 0.042 Uiso 1 1 calc DR U
H11B H 0.259(4) 0.5341(7) 0.117(3) 0.042 Uiso 1 1 d D U
O12 O 0.3129(2) 0.6063(2) 0.31175(18) 0.0198(5) Uani 1 1 d D .
H12A H 0.337(3) 0.602(4) 0.3660(17) 0.030 Uiso 1 1 d D U
H12B H 0.376(2) 0.612(4) 0.278(2) 0.030 Uiso 1 1 d D U
O13 O -0.0788(3) 0.1375(2) 0.6780(2) 0.0381(7) Uani 1 1 d D .
H13A H -0.0782 0.1351 0.7340 0.057 Uiso 1 1 calc DR U
H13B H -0.120(5) 0.078(3) 0.6351(13) 0.057 Uiso 1 1 d D U
O14 O -0.3359(3) 0.1466(2) 0.6061(2) 0.0383(7) Uani 1 1 d D .
H14A H -0.3963 0.1565 0.6429 0.057 Uiso 1 1 calc DR U
H14B H -0.304(4) 0.085(2) 0.596(4) 0.057 Uiso 1 1 d D U
N1 N 0.2220(3) 0.2476(2) 0.1556(2) 0.0232(6) Uani 1 1 d . .
N2 N 0.1793(3) 0.0842(2) 0.0281(2) 0.0233(6) Uani 1 1 d . .
N3 N 0.1010(3) -0.2092(3) -0.3755(2) 0.0260(7) Uani 1 1 d . .
N4 N 0.1214(3) -0.2685(3) -0.5389(2) 0.0260(7) Uani 1 1 d . .
N5 N 0.5273(3) 0.1135(3) 0.2103(2) 0.0290(7) Uani 1 1 d . .
N6 N 0.5597(4) 0.2461(3) 0.3570(3) 0.0337(8) Uani 1 1 d D .
H6A H 0.581(5) 0.310(2) 0.403(3) 0.051 Uiso 1 1 d D U
C1 C 0.3204(3) 0.4646(3) 0.4478(3) 0.0214(7) Uani 1 1 d . .
C2 C 0.2944(3) 0.4125(3) 0.5241(2) 0.0200(7) Uani 1 1 d . .
C3 C 0.2805(4) 0.2958(3) 0.4945(3) 0.0249(8) Uani 1 1 d . .
H3 H 0.2890 0.2503 0.4276 0.030 Uiso 1 1 calc R U
C4 C 0.2544(4) 0.2457(3) 0.5628(3) 0.0294(8) Uani 1 1 d . .
C5 C 0.2369(4) 0.3144(3) 0.6624(3) 0.0267(8) Uani 1 1 d . .
H5 H 0.2177 0.2814 0.7086 0.032 Uiso 1 1 calc R U
C6 C 0.2481(3) 0.4318(3) 0.6929(2) 0.0189(7) Uani 1 1 d . .
C7 C 0.2782(3) 0.4806(3) 0.6237(2) 0.0197(7) Uani 1 1 d . .
H7 H 0.2876 0.5592 0.6441 0.024 Uiso 1 1 calc R U
C8 C 0.2487(5) 0.1174(4) 0.5301(3) 0.0454(12) Uani 1 1 d . .
C9 C 0.2336(3) 0.5086(3) 0.8001(2) 0.0165(6) Uani 1 1 d . .
C10 C 0.3417(3) 0.5531(3) 0.8655(3) 0.0189(7) Uani 1 1 d . .
C11 C 0.3297(3) 0.6248(3) 0.9647(3) 0.0218(7) Uani 1 1 d . .
H11 H 0.4011 0.6500 1.0082 0.026 Uiso 1 1 calc R U
C12 C 0.2121(3) 0.6584(3) 0.9987(2) 0.0193(7) Uani 1 1 d . .
C13 C 0.1055(3) 0.6210(3) 0.9336(2) 0.0211(7) Uani 1 1 d . .
H13 H 0.0274 0.6478 0.9551 0.025 Uiso 1 1 calc R U
C14 C 0.1157(3) 0.5432(3) 0.8357(2) 0.0179(7) Uani 1 1 d . .
C15 C 0.4702(3) 0.5193(3) 0.8262(3) 0.0211(7) Uani 1 1 d . .
C16 C 0.1939(4) 0.7307(3) 1.1078(3) 0.0230(7) Uani 1 1 d . .
C17 C -0.0057(3) 0.4932(3) 0.7730(2) 0.0190(7) Uani 1 1 d . .
C18 C 0.2040(4) 0.1978(3) 0.0577(3) 0.0298(8) Uani 1 1 d . .
H18 H 0.2079 0.2362 0.0143 0.036 Uiso 1 1 calc R U
C19 C 0.2070(4) 0.1622(3) 0.1908(3) 0.0277(8) Uani 1 1 d . .
H19 H 0.2137 0.1718 0.2578 0.033 Uiso 1 1 calc R U
C20 C 0.1808(4) 0.0608(3) 0.1129(3) 0.0294(8) Uani 1 1 d . .
H20 H 0.1668 -0.0102 0.1168 0.035 Uiso 1 1 calc R U
C21 C 0.1575(4) 0.0075(3) -0.0738(3) 0.0242(8) Uani 1 1 d . .
C22 C 0.1551(6) 0.0501(4) -0.1480(3) 0.0516(14) Uani 1 1 d . .
H22 H 0.1683 0.1280 -0.1311 0.062 Uiso 1 1 calc R U
C23 C 0.1332(6) -0.0210(4) -0.2473(3) 0.0469(13) Uani 1 1 d . .
H23 H 0.1288 0.0088 -0.2967 0.056 Uiso 1 1 calc R U
C24 C 0.1181(4) -0.1368(3) -0.2722(3) 0.0253(8) Uani 1 1 d . .
C25 C 0.1189(4) -0.1800(3) -0.1984(3) 0.0316(9) Uani 1 1 d . .
H25 H 0.1059 -0.2580 -0.2154 0.038 Uiso 1 1 calc R U
C26 C 0.1390(4) -0.1081(3) -0.0985(3) 0.0296(8) Uani 1 1 d . .
H26 H 0.1401 -0.1377 -0.0488 0.036 Uiso 1 1 calc R U
C27 C 0.1453(4) -0.1830(3) -0.4528(3) 0.0287(8) Uani 1 1 d . .
H27 H 0.1871 -0.1133 -0.4458 0.034 Uiso 1 1 calc R U
C28 C 0.0449(4) -0.3191(3) -0.4161(3) 0.0327(9) Uani 1 1 d . .
H28 H 0.0059 -0.3608 -0.3818 0.039 Uiso 1 1 calc R U
C29 C 0.0580(4) -0.3536(3) -0.5157(3) 0.0344(9) Uani 1 1 d . .
H29 H 0.0285 -0.4248 -0.5622 0.041 Uiso 1 1 calc R U
C30 C 0.5060(5) 0.1172(4) 0.0429(3) 0.0410(11) Uani 1 1 d . .
H30 H 0.5096 0.1959 0.0713 0.049 Uiso 1 1 calc R U
C31 C 0.5125(4) 0.0555(3) 0.1033(3) 0.0270(8) Uani 1 1 d . .
C32 C 0.5060(5) -0.0605(3) 0.0607(3) 0.0408(11) Uani 1 1 d . .
H32 H 0.5095 -0.1019 0.1013 0.049 Uiso 1 1 calc R U
C33 C 0.5297(6) 0.0633(4) 0.2791(4) 0.0522(13) Uani 1 1 d . .
H33 H 0.5191 -0.0142 0.2653 0.063 Uiso 1 1 calc R U
C34 C 0.5499(5) 0.1464(4) 0.3702(3) 0.0454(11) Uani 1 1 d . .
H34 H 0.5560 0.1372 0.4309 0.054 Uiso 1 1 calc R U
C35 C 0.5455(4) 0.2254(3) 0.2604(3) 0.0356(9) Uani 1 1 d . .
H35 H 0.5479 0.2798 0.2321 0.043 Uiso 1 1 calc R U

loop_
_atom_site_aniso_label
_atom_site_aniso_U_11
_atom_site_aniso_U_22
_atom_site_aniso_U_33
_atom_site_aniso_U_23
_atom_site_aniso_U_13
_atom_site_aniso_U_12
Co1 0.0197(2) 0.0152(2) 0.0130(2) 0.00386(18) 0.00001(17) 0.00141(18)
Co2 0.0261(3) 0.0175(3) 0.0153(2) 0.00343(19) 0.00053(19) 0.00194(19)
O1 0.0508(17) 0.0217(13) 0.0120(12) 0.0057(10) -0.0028(11) 0.0021(12)
O2 0.0490(17) 0.0217(13) 0.0175(12) 0.0066(10) -0.0011(11) -0.0019(12)
O3 0.152(5) 0.0265(18) 0.039(2) -0.0014(15) 0.021(2) -0.006(2)
O4 0.107(3) 0.0281(18) 0.068(3) 0.0263(18) 0.016(2) 0.0064(19)
O5 0.0214(12) 0.0236(13) 0.0323(14) 0.0125(11) 0.0082(11) 0.0045(10)
O6 0.0264(14) 0.0232(14) 0.0554(19) 0.0156(13) 0.0139(13) 0.0070(11)
O7 0.0344(14) 0.0301(14) 0.0146(12) 0.0078(10) 0.0015(10) 0.0088(11)
O8 0.092(3) 0.0413(18) 0.0199(14) 0.0065(13) 0.0096(15) 0.0430(18)
O9 0.0246(13) 0.0194(13) 0.0284(14) 0.0029(10) -0.0032(11) -0.0007(10)
O10 0.0215(12) 0.0298(14) 0.0239(13) 0.0124(11) 0.0001(10) 0.0021(10)
O11 0.0421(16) 0.0223(13) 0.0198(13) 0.0074(11) 0.0005(11) 0.0045(12)
O12 0.0214(12) 0.0202(12) 0.0177(12) 0.0067(10) 0.0017(9) 0.0035(10)
O13 0.0572(19) 0.0268(15) 0.0284(15) 0.0065(12) 0.0005(14) 0.0133(14)
O14 0.0445(17) 0.0216(14) 0.0410(17) 0.0040(13) 0.0034(14) -0.0019(12)
N1 0.0303(16) 0.0162(14) 0.0182(14) 0.0017(12) 0.0003(12) 0.0000(12)
N2 0.0329(17) 0.0172(14) 0.0164(14) 0.0029(12) 0.0001(12) 0.0003(12)
N3 0.0366(18) 0.0224(16) 0.0143(14) 0.0024(12) 0.0028(13) -0.0010(13)
N4 0.0333(17) 0.0256(16) 0.0159(14) 0.0043(12) 0.0012(12) 0.0013(13)
N5 0.0369(18) 0.0218(16) 0.0265(17) 0.0076(13) -0.0044(14) 0.0014(13)
N6 0.043(2) 0.0284(18) 0.0245(17) 0.0049(14) -0.0040(15) 0.0011(15)
C1 0.0259(18) 0.0217(18) 0.0165(16) 0.0064(14) 0.0020(14) 0.0053(14)
C2 0.0241(17) 0.0200(17) 0.0144(16) 0.0050(13) 0.0000(13) 0.0024(14)
C3 0.034(2) 0.0210(18) 0.0156(17) 0.0026(14) 0.0046(15) 0.0030(15)
C4 0.044(2) 0.0185(18) 0.0229(19) 0.0038(15) 0.0091(17) 0.0036(16)
C5 0.041(2) 0.0213(18) 0.0186(17) 0.0081(14) 0.0077(16) 0.0037(16)
C6 0.0209(16) 0.0208(17) 0.0135(16) 0.0047(13) 0.0011(13) 0.0028(13)
C7 0.0254(17) 0.0161(16) 0.0156(16) 0.0043(13) 0.0002(13) -0.0003(13)
C8 0.075(3) 0.023(2) 0.034(2) 0.0059(18) 0.022(2) -0.001(2)
C9 0.0212(16) 0.0157(16) 0.0126(15) 0.0053(12) 0.0019(12) 0.0020(13)
C10 0.0199(16) 0.0176(16) 0.0189(16) 0.0069(13) 0.0023(13) 0.0008(13)
C11 0.0216(17) 0.0210(17) 0.0197(17) 0.0048(14) -0.0041(14) -0.0007(14)
C12 0.0252(17) 0.0172(16) 0.0154(16) 0.0060(13) 0.0007(13) 0.0026(13)
C13 0.0238(17) 0.0205(17) 0.0156(16) 0.0023(13) 0.0039(13) 0.0066(14)
C14 0.0199(16) 0.0163(16) 0.0158(16) 0.0048(13) -0.0012(13) -0.0006(13)
C15 0.0189(16) 0.0212(18) 0.0209(17) 0.0058(14) -0.0019(13) 0.0011(14)
C16 0.0307(19) 0.0203(17) 0.0158(17) 0.0041(14) 0.0018(14) 0.0034(15)
C17 0.0204(16) 0.0210(17) 0.0122(15) 0.0023(13) 0.0020(13) 0.0027(13)
C18 0.050(2) 0.0163(17) 0.0196(18) 0.0041(14) -0.0010(17) -0.0014(16)
C19 0.042(2) 0.0217(18) 0.0165(17) 0.0045(14) -0.0037(15) -0.0010(16)
C20 0.047(2) 0.0191(18) 0.0193(18) 0.0048(15) -0.0027(16) -0.0024(16)
C21 0.034(2) 0.0179(17) 0.0161(17) 0.0010(14) 0.0031(14) 0.0010(15)
C22 0.113(5) 0.016(2) 0.022(2) 0.0047(16) 0.002(2) -0.006(2)
C23 0.098(4) 0.024(2) 0.0178(19) 0.0076(16) 0.001(2) -0.002(2)
C24 0.034(2) 0.0220(18) 0.0141(16) 0.0010(14) 0.0025(14) 0.0006(15)
C25 0.054(3) 0.0148(17) 0.0222(19) 0.0040(15) -0.0017(17) -0.0005(16)
C26 0.051(2) 0.0199(18) 0.0177(17) 0.0069(15) -0.0013(16) 0.0010(17)
C27 0.043(2) 0.0242(19) 0.0164(17) 0.0062(15) 0.0028(16) -0.0028(16)
C28 0.042(2) 0.026(2) 0.0241(19) 0.0055(16) 0.0022(17) -0.0090(17)
C29 0.048(2) 0.026(2) 0.0220(19) 0.0032(16) 0.0006(17) -0.0089(18)
C30 0.068(3) 0.0197(19) 0.032(2) 0.0063(17) -0.004(2) 0.002(2)
C31 0.0280(19) 0.0230(18) 0.0260(19) 0.0052(15) -0.0030(15) 0.0000(15)
C32 0.070(3) 0.023(2) 0.030(2) 0.0104(17) -0.003(2) 0.003(2)
C33 0.094(4) 0.030(2) 0.035(2) 0.016(2) -0.004(3) -0.003(2)
C34 0.074(3) 0.035(2) 0.027(2) 0.0117(18) 0.001(2) -0.001(2)
C35 0.052(3) 0.0212(19) 0.030(2) 0.0059(16) -0.0054(19) 0.0015(18)

loop_
_atom_type_symbol
_atom_type_description
_atom_type_scat_dispersion_real
_atom_type_scat_dispersion_imag
_atom_type_scat_source
C C 0.0033 0.0016 'International Tables Vol C Tables 4.2.6.8 and 6.1.1.4'
H H 0.0000 0.0000 'International Tables Vol C Tables 4.2.6.8 and 6.1.1.4'
Co Co 0.3494 0.9721 'International Tables Vol C Tables 4.2.6.8 and 6.1.1.4'
N N 0.0061 0.0033 'International Tables Vol C Tables 4.2.6.8 and 6.1.1.4'
O O 0.0106 0.0060 'International Tables Vol C Tables 4.2.6.8 and 6.1.1.4'

loop_
_geom_angle_atom_site_label_1
_geom_angle_atom_site_label_2
_geom_angle_atom_site_label_3
_geom_angle
_geom_angle_site_symmetry_1
_geom_angle_site_symmetry_3
O1 Co1 N1 88.86(11) . .
O1 Co1 O10 95.16(11) . 2_566
N1 Co1 O10 90.08(11) . 2_566
O1 Co1 O11 174.77(10) . .
N1 Co1 O11 96.27(11) . .
O10 Co1 O11 85.86(10) 2_566 .
O1 Co1 O5 92.53(11) . 2_666
N1 Co1 O5 89.29(11) . 2_666
O10 Co1 O5 172.27(10) 2_566 2_666
O11 Co1 O5 86.54(10) . 2_666
O1 Co1 O12 88.91(10) . .
N1 Co1 O12 177.48(10) . .
O10 Co1 O12 91.28(9) 2_566 .
O11 Co1 O12 85.94(10) . .
O5 Co1 O12 89.64(9) 2_666 .
O9 Co2 O13 91.34(12) . .
O9 Co2 N4 91.58(12) . 2
O13 Co2 N4 95.51(12) . 2
O9 Co2 O14 177.59(11) . .
O13 Co2 O14 87.43(13) . .
N4 Co2 O14 90.60(12) 2 .
O9 Co2 O12 94.98(10) . 2_566
O13 Co2 O12 170.22(11) . 2_566
N4 Co2 O12 91.78(11) 2 2_566
O14 Co2 O12 85.97(11) . 2_566
O9 Co2 O7 83.97(11) . 2_567
O13 Co2 O7 91.07(11) . 2_567
N4 Co2 O7 172.15(11) 2 2_567
O14 Co2 O7 93.98(11) . 2_567
O12 Co2 O7 82.20(9) 2_566 2_567
C1 O1 Co1 133.4(2) . .
C15 O5 Co1 125.2(2) . 2_666
C16 O7 Co2 127.3(2) . 2_567
C17 O9 Co2 135.6(2) . .
C17 O10 Co1 125.3(2) . 2_566
Co1 O11 H11A 109.5 . .
Co1 O11 H11B 110(3) . .
H11A O11 H11B 112.3 . .
Co2 O12 Co1 122.13(11) 2_566 .
Co2 O12 H12A 117(3) 2_566 .
Co1 O12 H12A 97(3) . .
Co2 O12 H12B 112(3) 2_566 .
Co1 O12 H12B 96(3) . .
H12A O12 H12B 110.9(17) . .
Co2 O13 H13A 109.5 . .
Co2 O13 H13B 104(3) . .
H13A O13 H13B 111.3 . .
Co2 O14 H14A 109.5 . .
Co2 O14 H14B 103(4) . .
H14A O14 H14B 113.5 . .
C18 N1 C19 105.5(3) . .
C18 N1 Co1 122.9(2) . .
C19 N1 Co1 131.6(2) . .
C18 N2 C20 106.6(3) . .
C18 N2 C21 124.5(3) . .
C20 N2 C21 128.9(3) . .
C27 N3 C28 106.8(3) . .
C27 N3 C24 125.2(3) . .
C28 N3 C24 127.9(3) . .
C27 N4 C29 105.3(3) . .
C27 N4 Co2 125.1(3) . 2
C29 N4 Co2 129.5(2) . 2
C35 N5 C33 107.5(3) . .
C35 N5 C31 126.3(3) . .
C33 N5 C31 126.1(3) . .
C35 N6 C34 109.0(4) . .
C35 N6 H6A 126(4) . .
C34 N6 H6A 124(4) . .
O1 C1 O2 124.9(3) . .
O1 C1 C2 115.4(3) . .
O2 C1 C2 119.7(3) . .
C3 C2 C7 119.5(3) . .
C3 C2 C1 119.8(3) . .
C7 C2 C1 120.6(3) . .
C2 C3 C4 121.0(3) . .
C2 C3 H3 119.5 . .
C4 C3 H3 119.5 . .
C3 C4 C5 119.2(3) . .
C3 C4 C8 120.1(3) . .
C5 C4 C8 120.7(3) . .
C6 C5 C4 120.4(3) . .
C6 C5 H5 119.8 . .
C4 C5 H5 119.8 . .
C5 C6 C7 119.5(3) . .
C5 C6 C9 122.0(3) . .
C7 C6 C9 118.5(3) . .
C6 C7 C2 120.3(3) . .
C6 C7 H7 119.8 . .
C2 C7 H7 119.8 . .
O4 C8 O3 124.0(4) . .
O4 C8 C4 118.2(4) . .
O3 C8 C4 117.6(4) . .
C14 C9 C10 118.3(3) . .
C14 C9 C6 121.5(3) . .
C10 C9 C6 120.1(3) . .
C11 C10 C9 120.7(3) . .
C11 C10 C15 120.8(3) . .
C9 C10 C15 118.5(3) . .
C12 C11 C10 120.2(3) . .
C12 C11 H11 119.9 . .
C10 C11 H11 119.9 . .
C11 C12 C13 119.9(3) . .
C11 C12 C16 121.7(3) . .
C13 C12 C16 118.4(3) . .
C12 C13 C14 120.1(3) . .
C12 C13 H13 119.9 . .
C14 C13 H13 119.9 . .
C9 C14 C13 120.6(3) . .
C9 C14 C17 121.5(3) . .
C13 C14 C17 117.8(3) . .
O6 C15 O5 125.4(3) . .
O6 C15 C10 118.0(3) . .
O5 C15 C10 116.6(3) . .
O8 C16 O7 125.6(3) . .
O8 C16 C12 117.7(3) . .
O7 C16 C12 116.6(3) . .
O9 C17 O10 126.9(3) . .
O9 C17 C14 114.8(3) . .
O10 C17 C14 118.3(3) . .
N1 C18 N2 111.7(3) . .
N1 C18 H18 124.1 . .
N2 C18 H18 124.1 . .
C20 C19 N1 109.8(3) . .
C20 C19 H19 125.1 . .
N1 C19 H19 125.1 . .
C19 C20 N2 106.4(3) . .
C19 C20 H20 126.8 . .
N2 C20 H20 126.8 . .
C22 C21 C26 119.7(3) . .
C22 C21 N2 119.2(3) . .
C26 C21 N2 121.1(3) . .
C21 C22 C23 121.1(4) . .
C21 C22 H22 119.5 . .
C23 C22 H22 119.5 . .
C24 C23 C22 119.1(4) . .
C24 C23 H23 120.4 . .
C22 C23 H23 120.4 . .
C25 C24 C23 120.1(3) . .
C25 C24 N3 121.5(3) . .
C23 C24 N3 118.4(3) . .
C24 C25 C26 120.5(3) . .
C24 C25 H25 119.7 . .
C26 C25 H25 119.7 . .
C21 C26 C25 119.4(3) . .
C21 C26 H26 120.3 . .
C25 C26 H26 120.3 . .
N4 C27 N3 111.5(3) . .
N4 C27 H27 124.3 . .
N3 C27 H27 124.3 . .
C29 C28 N3 105.9(3) . .
C29 C28 H28 127.1 . .
N3 C28 H28 127.1 . .
C28 C29 N4 110.5(3) . .
C28 C29 H29 124.8 . .
N4 C29 H29 124.8 . .
C31 C30 C32 119.5(4) . 2_655
C31 C30 H30 120.2 . .
C32 C30 H30 120.2 2_655 .
C32 C31 C30 119.7(4) . .
C32 C31 N5 120.4(4) . .
C30 C31 N5 119.9(3) . .
C31 C32 C30 120.7(4) . 2_655
C31 C32 H32 119.6 . .
C30 C32 H32 119.6 2_655 .
C34 C33 N5 107.6(4) . .
C34 C33 H33 126.2 . .
N5 C33 H33 126.2 . .
C33 C34 N6 107.2(4) . .
C33 C34 H34 126.4 . .
N6 C34 H34 126.4 . .
N6 C35 N5 108.7(4) . .
N6 C35 H35 125.6 . .
N5 C35 H35 125.6 . .

loop_
_geom_bond_atom_site_label_1
_geom_bond_atom_site_label_2
_geom_bond_distance
_geom_bond_site_symmetry_2
Co1 O1 2.036(3) .
Co1 N1 2.100(3) .
Co1 O10 2.103(3) 2_566
Co1 O11 2.112(3) .
Co1 O5 2.129(3) 2_666
Co1 O12 2.198(3) .
Co2 O9 2.066(3) .
Co2 O13 2.103(3) .
Co2 N4 2.106(3) 2
Co2 O14 2.131(3) .
Co2 O12 2.140(2) 2_566
Co2 O7 2.172(3) 2_567
O1 C1 1.256(4) .
O2 C1 1.257(4) .
O3 C8 1.240(6) .
O4 C8 1.238(6) .
O5 C15 1.258(4) .
O5 Co1 2.129(3) 2_666
O6 C15 1.254(4) .
O7 C16 1.259(4) .
O7 Co2 2.172(3) 2_567
O8 C16 1.249(5) .
O9 C17 1.253(4) .
O10 C17 1.260(4) .
O10 Co1 2.103(3) 2_566
O11 H11A 0.8200 .
O11 H11B 0.850(10) .
O12 Co2 2.140(2) 2_566
O12 H12A 0.845(10) .
O12 H12B 0.844(10) .
O13 H13A 0.8200 .
O13 H13B 0.856(10) .
O14 H14A 0.8200 .
O14 H14B 0.846(10) .
N1 C18 1.318(5) .
N1 C19 1.367(5) .
N2 C18 1.352(5) .
N2 C20 1.367(5) .
N2 C21 1.431(4) .
N3 C27 1.357(5) .
N3 C28 1.380(5) .
N3 C24 1.428(4) .
N4 C27 1.314(5) .
N4 C29 1.379(5) .
N4 Co2 2.106(3) 2
N5 C35 1.333(5) .
N5 C33 1.374(6) .
N5 C31 1.440(5) .
N6 C35 1.323(5) .
N6 C34 1.354(6) .
N6 H6A 0.849(10) .
C1 C2 1.504(5) .
C2 C3 1.382(5) .
C2 C7 1.393(5) .
C3 C4 1.383(5) .
C3 H3 0.9300 .
C4 C5 1.397(5) .
C4 C8 1.522(6) .
C5 C6 1.389(5) .
C5 H5 0.9300 .
C6 C7 1.391(5) .
C6 C9 1.505(4) .
C7 H7 0.9300 .
C9 C14 1.392(5) .
C9 C10 1.410(5) .
C10 C11 1.393(5) .
C10 C15 1.506(5) .
C11 C12 1.381(5) .
C11 H11 0.9300 .
C12 C13 1.390(5) .
C12 C16 1.519(5) .
C13 C14 1.399(5) .
C13 H13 0.9300 .
C14 C17 1.509(5) .
C18 H18 0.9300 .
C19 C20 1.361(5) .
C19 H19 0.9300 .
C20 H20 0.9300 .
C21 C22 1.374(6) .
C21 C26 1.379(5) .
C22 C23 1.383(6) .
C22 H22 0.9300 .
C23 C24 1.381(6) .
C23 H23 0.9300 .
C24 C25 1.374(5) .
C25 C26 1.390(5) .
C25 H25 0.9300 .
C26 H26 0.9300 .
C27 H27 0.9300 .
C28 C29 1.347(6) .
C28 H28 0.9300 .
C29 H29 0.9300 .
C30 C31 1.384(6) .
C30 C32 1.394(6) 2_655
C30 H30 0.9300 .
C31 C32 1.370(6) .
C32 C30 1.394(6) 2_655
C32 H32 0.9300 .
C33 C34 1.344(6) .
C33 H33 0.9300 .
C34 H34 0.9300 .
C35 H35 0.9300 .

loop_
_geom_torsion_atom_site_label_1
_geom_torsion_atom_site_label_2
_geom_torsion_atom_site_label_3
_geom_torsion_atom_site_label_4
_geom_torsion
_geom_torsion_site_symmetry_1
_geom_torsion_site_symmetry_4
Co1 O1 C1 O2 -21.5(6) . .
Co1 O1 C1 C2 158.4(3) . .
O1 C1 C2 C3 15.9(5) . .
O2 C1 C2 C3 -164.2(3) . .
O1 C1 C2 C7 -161.1(3) . .
O2 C1 C2 C7 18.7(5) . .
C7 C2 C3 C4 -1.8(6) . .
C1 C2 C3 C4 -178.9(3) . .
C2 C3 C4 C5 2.5(6) . .
C2 C3 C4 C8 -175.7(4) . .
C3 C4 C5 C6 -1.2(6) . .
C8 C4 C5 C6 177.0(4) . .
C4 C5 C6 C7 -0.7(6) . .
C4 C5 C6 C9 -178.3(4) . .
C5 C6 C7 C2 1.3(5) . .
C9 C6 C7 C2 179.0(3) . .
C3 C2 C7 C6 -0.1(5) . .
C1 C2 C7 C6 176.9(3) . .
C3 C4 C8 O4 155.7(5) . .
C5 C4 C8 O4 -22.4(7) . .
C3 C4 C8 O3 -19.6(7) . .
C5 C4 C8 O3 162.2(5) . .
C5 C6 C9 C14 -90.0(4) . .
C7 C6 C9 C14 92.4(4) . .
C5 C6 C9 C10 94.0(4) . .
C7 C6 C9 C10 -83.6(4) . .
C14 C9 C10 C11 3.6(5) . .
C6 C9 C10 C11 179.7(3) . .
C14 C9 C10 C15 -177.8(3) . .
C6 C9 C10 C15 -1.7(5) . .
C9 C10 C11 C12 -3.8(5) . .
C15 C10 C11 C12 177.6(3) . .
C10 C11 C12 C13 -0.3(5) . .
C10 C11 C12 C16 176.3(3) . .
C11 C12 C13 C14 4.5(5) . .
C16 C12 C13 C14 -172.2(3) . .
C10 C9 C14 C13 0.6(5) . .
C6 C9 C14 C13 -175.4(3) . .
C10 C9 C14 C17 -175.5(3) . .
C6 C9 C14 C17 8.4(5) . .
C12 C13 C14 C9 -4.7(5) . .
C12 C13 C14 C17 171.6(3) . .
Co1 O5 C15 O6 -6.7(5) 2_666 .
Co1 O5 C15 C10 174.5(2) 2_666 .
C11 C10 C15 O6 108.3(4) . .
C9 C10 C15 O6 -70.3(4) . .
C11 C10 C15 O5 -72.9(4) . .
C9 C10 C15 O5 108.5(4) . .
Co2 O7 C16 O8 24.5(6) 2_567 .
Co2 O7 C16 C12 -151.6(2) 2_567 .
C11 C12 C16 O8 137.5(4) . .
C13 C12 C16 O8 -45.8(5) . .
C11 C12 C16 O7 -46.0(5) . .
C13 C12 C16 O7 130.6(4) . .
Co2 O9 C17 O10 -1.3(6) . .
Co2 O9 C17 C14 177.6(2) . .
Co1 O10 C17 O9 51.7(5) 2_566 .
Co1 O10 C17 C14 -127.1(3) 2_566 .
C9 C14 C17 O9 64.7(4) . .
C13 C14 C17 O9 -111.5(4) . .
C9 C14 C17 O10 -116.3(4) . .
C13 C14 C17 O10 67.5(4) . .
C19 N1 C18 N2 -0.6(5) . .
Co1 N1 C18 N2 179.7(2) . .
C20 N2 C18 N1 0.5(5) . .
C21 N2 C18 N1 -179.1(3) . .
C18 N1 C19 C20 0.5(5) . .
Co1 N1 C19 C20 -179.8(3) . .
N1 C19 C20 N2 -0.2(5) . .
C18 N2 C20 C19 -0.2(5) . .
C21 N2 C20 C19 179.3(4) . .
C18 N2 C21 C22 -3.2(6) . .
C20 N2 C21 C22 177.4(4) . .
C18 N2 C21 C26 176.7(4) . .
C20 N2 C21 C26 -2.7(6) . .
C26 C21 C22 C23 0.6(8) . .
N2 C21 C22 C23 -179.4(5) . .
C21 C22 C23 C24 -2.3(9) . .
C22 C23 C24 C25 3.0(8) . .
C22 C23 C24 N3 -177.4(5) . .
C27 N3 C24 C25 -153.3(4) . .
C28 N3 C24 C25 22.6(6) . .
C27 N3 C24 C23 27.1(6) . .
C28 N3 C24 C23 -157.0(5) . .
C23 C24 C25 C26 -2.1(7) . .
N3 C24 C25 C26 178.3(4) . .
C22 C21 C26 C25 0.3(7) . .
N2 C21 C26 C25 -179.6(4) . .
C24 C25 C26 C21 0.4(7) . .
C29 N4 C27 N3 0.4(5) . .
Co2 N4 C27 N3 -175.9(3) 2 .
C28 N3 C27 N4 -0.2(5) . .
C24 N3 C27 N4 176.3(3) . .
C27 N3 C28 C29 0.0(5) . .
C24 N3 C28 C29 -176.5(4) . .
N3 C28 C29 N4 0.2(5) . .
C27 N4 C29 C28 -0.4(5) . .
Co2 N4 C29 C28 175.7(3) 2 .
C32 C30 C31 C32 -0.6(8) 2_655 .
C32 C30 C31 N5 178.8(4) 2_655 .
C35 N5 C31 C32 174.0(4) . .
C33 N5 C31 C32 -3.6(7) . .
C35 N5 C31 C30 -5.4(6) . .
C33 N5 C31 C30 177.0(5) . .
C30 C31 C32 C30 0.6(8) . 2_655
N5 C31 C32 C30 -178.8(4) . 2_655
C35 N5 C33 C34 -0.2(6) . .
C31 N5 C33 C34 177.7(4) . .
N5 C33 C34 N6 0.1(6) . .
C35 N6 C34 C33 0.2(6) . .
C34 N6 C35 N5 -0.3(5) . .
C33 N5 C35 N6 0.3(5) . .
C31 N5 C35 N6 -177.6(4) . .
